data_4303040
loop_
_publ_author_name
'Patrick Gougeon'
'Diala Salloum'
'J\'er\^ome Cuny'
'Laurent Le Poll\`es'
'Marie Le Floch'
'R\'egis Gautier'
'Michel Potel'

_publ_section_title
;
Synthesis, Electronic and Crystal Structures, and Physical Studies of the
Superconductor Cs~1Mo12S14, Final Step of the Condensation of the
Mo6L8iL6a Unit
;
_journal_name_full 'Inorganic Chemistry'
_journal_page_first 8337
_journal_page_last 8341
_journal_paper_doi 10.1021/ic900960g
_journal_volume 48
_journal_year 2009
_chemical_formula_sum 'Cs1.15 Mo12 S14'
_chemical_formula_weight 1752.73
_chemical_name_systematic
;
 ?
;
_space_group_IT_number 163
_symmetry_cell_setting trigonal
_symmetry_space_group_name_Hall '-P 3 2c'
_symmetry_space_group_name_H-M 'P -3 1 c'
_atom_sites_solution_hydrogens geom
_atom_sites_solution_primary direct
_atom_sites_solution_secondary difmap
_audit_creation_method SHELXL-97
_cell_angle_alpha 90.00
_cell_angle_beta 90.00
_cell_angle_gamma 120.00
_cell_formula_units_Z 1
_cell_length_a 9.9793(2)
_cell_length_b 9.9793(2)
_cell_length_c 6.3730(2)
_cell_measurement_temperature 293(2)
_cell_volume 549.64(2)
_computing_structure_refinement 'SHELXL-97 (Sheldrick, 1997)'
_diffrn_ambient_temperature 293(2)
_diffrn_measured_fraction_theta_full 0.999
_diffrn_measured_fraction_theta_max 0.999
_diffrn_radiation_monochromator graphite
_diffrn_radiation_source 'fine-focus sealed tube'
_diffrn_radiation_type MoK\a
_diffrn_radiation_wavelength 0.71069
_diffrn_reflns_av_R_equivalents 0.0288
_diffrn_reflns_av_sigmaI/netI 0.0152
_diffrn_reflns_limit_h_max 18
_diffrn_reflns_limit_h_min -15
_diffrn_reflns_limit_k_max 15
_diffrn_reflns_limit_k_min -18
_diffrn_reflns_limit_l_max 11
_diffrn_reflns_limit_l_min -10
_diffrn_reflns_number 11243
_diffrn_reflns_theta_full 39.91
_diffrn_reflns_theta_max 39.91
_diffrn_reflns_theta_min 3.97
_exptl_absorpt_coefficient_mu 9.781
_exptl_crystal_density_diffrn 5.295
_exptl_crystal_density_method 'not measured'
_exptl_crystal_F_000 791
_refine_diff_density_max 0.874
_refine_diff_density_min -1.081
_refine_diff_density_rms 0.194
_refine_ls_extinction_coef 0.0179(4)
_refine_ls_extinction_expression Fc^*^=kFc[1+0.001xFc^2^\l^3^/sin(2\q)]^-1/4^
_refine_ls_extinction_method SHELXL
_refine_ls_goodness_of_fit_ref 1.187
_refine_ls_hydrogen_treatment mixed
_refine_ls_matrix_type full
_refine_ls_number_parameters 27
_refine_ls_number_reflns 1138
_refine_ls_number_restraints 0
_refine_ls_restrained_S_all 1.187
_refine_ls_R_factor_all 0.0203
_refine_ls_R_factor_gt 0.0163
_refine_ls_shift/su_max 0.002
_refine_ls_shift/su_mean 0.000
_refine_ls_structure_factor_coef Fsqd
_refine_ls_weighting_details 'calc w=1/[\s^2^(Fo^2^)+(0.0132P)^2^+0.2041P] where P=(Fo^2^+2Fc^2^)/3'
_refine_ls_weighting_scheme calc
_refine_ls_wR_factor_gt 0.0315
_refine_ls_wR_factor_ref 0.0323
_reflns_number_gt 1045
_reflns_number_total 1138
_reflns_threshold_expression >2sigma(I)
_cod_data_source_file ic900960g_si_001.cif
_cod_data_source_block cs
_cod_database_code 4303040

loop_
_symmetry_equiv_pos_as_xyz
'x, y, z'
'-y, x-y, z'
'-x+y, -x, z'
'-y, -x, -z+1/2'
'x, x-y, -z+1/2'
'-x+y, y, -z+1/2'
'-x, -y, -z'
'y, -x+y, -z'
'x-y, x, -z'
'y, x, z-1/2'
'-x, -x+y, z-1/2'
'x-y, -y, z-1/2'

loop_
_atom_site_label
_atom_site_type_symbol
_atom_site_fract_x
_atom_site_fract_y
_atom_site_fract_z
_atom_site_U_iso_or_equiv
_atom_site_adp_type
_atom_site_occupancy
_atom_site_symmetry_multiplicity
_atom_site_calc_flag
_atom_site_refinement_flags
_atom_site_disorder_assembly
_atom_site_disorder_group
Mo1 Mo 0.515477(11) 0.174774(12) 0.579920(16) 0.00519(3) Uani 1 1 d . . .
S1 S 0.37284(3) 0.05959(4) 0.89699(5) 0.00792(6) Uani 1 1 d . . .
S2 S 0.6667 0.3333 0.2500 0.00913(12) Uani 1 6 d S . .
Cs1 Cs 0.0000 0.0000 0.7500 0.246(3) Uani 0.569(3) 6 d SP . .
Cs2 Cs 0.0000 0.0000 0.0000 0.009(12) Uiso 0.0049(19) 6 d SP . .

loop_
_atom_site_aniso_label
_atom_site_aniso_U_11
_atom_site_aniso_U_22
_atom_site_aniso_U_33
_atom_site_aniso_U_23
_atom_site_aniso_U_13
_atom_site_aniso_U_12
Mo1 0.00528(5) 0.00515(5) 0.00473(5) -0.00014(3) -0.00053(3) 0.00231(3)
S1 0.00770(11) 0.00684(11) 0.00858(12) 0.00219(9) 0.00112(9) 0.00316(9)
S2 0.01152(19) 0.01152(19) 0.0044(3) 0.000 0.000 0.00576(9)
Cs1 0.0232(3) 0.0232(3) 0.692(8) 0.000 0.000 0.01160(15)

loop_
_atom_type_symbol
_atom_type_description
_atom_type_scat_dispersion_real
_atom_type_scat_dispersion_imag
_atom_type_scat_source
S S 0.1246 0.1234 'International Tables Vol C Tables 4.2.6.8 and 6.1.1.4'
Mo Mo -1.6832 0.6857 'International Tables Vol C Tables 4.2.6.8 and 6.1.1.4'
Cs Cs -0.3680 2.1192 'International Tables Vol C Tables 4.2.6.8 and 6.1.1.4'

loop_
_geom_angle_atom_site_label_1
_geom_angle_atom_site_label_2
_geom_angle_atom_site_label_3
_geom_angle
_geom_angle_site_symmetry_1
_geom_angle_site_symmetry_3
_geom_angle_publ_flag
S1 Mo1 S1 81.159(13) . 5_556 ?
S1 Mo1 S1 86.352(7) . 12 ?
S1 Mo1 S1 97.606(14) 5_556 12 ?
S1 Mo1 S1 96.211(12) . 6_656 ?
S1 Mo1 S1 170.925(14) 5_556 6_656 ?
S1 Mo1 S1 90.865(11) 12 6_656 ?
S1 Mo1 Mo1 59.648(8) . 6_656 ?
S1 Mo1 Mo1 115.412(9) 5_556 6_656 ?
S1 Mo1 Mo1 125.410(8) 12 6_656 ?
S1 Mo1 Mo1 56.335(8) 6_656 6_656 ?
S1 Mo1 S2 171.973(9) . . ?
S1 Mo1 S2 91.685(8) 5_556 . ?
S1 Mo1 S2 98.268(9) 12 . ?
S1 Mo1 S2 90.305(8) 6_656 . ?
Mo1 Mo1 S2 121.324(5) 6_656 . ?
S1 Mo1 Mo1 113.496(8) . 3_665 ?
S1 Mo1 Mo1 58.195(8) 5_556 3_665 ?
S1 Mo1 Mo1 143.118(8) 12 3_665 ?
S1 Mo1 Mo1 115.863(8) 6_656 3_665 ?
Mo1 Mo1 Mo1 91.303(2) 6_656 3_665 ?
S2 Mo1 Mo1 59.122(2) . 3_665 ?
S1 Mo1 Mo1 121.277(8) . 2_655 ?
S1 Mo1 Mo1 118.074(8) 5_556 2_655 ?
S1 Mo1 Mo1 136.415(8) 12 2_655 ?
S1 Mo1 Mo1 55.979(8) 6_656 2_655 ?
Mo1 Mo1 Mo1 62.206(4) 6_656 2_655 ?
S2 Mo1 Mo1 59.122(2) . 2_655 ?
Mo1 Mo1 Mo1 60.0 3_665 2_655 ?
S1 Mo1 Mo1 56.172(8) . 5_556 ?
S1 Mo1 Mo1 55.238(8) 5_556 5_556 ?
S1 Mo1 Mo1 134.208(8) 12 5_556 ?
S1 Mo1 Mo1 116.140(9) 6_656 5_556 ?
Mo1 Mo1 Mo1 60.324(5) 6_656 5_556 ?
S2 Mo1 Mo1 116.589(5) . 5_556 ?
Mo1 Mo1 Mo1 57.470(4) 3_665 5_556 ?
Mo1 Mo1 Mo1 88.568(2) 2_655 5_556 ?
S1 Mo1 Mo1 91.833(8) . 7_656 ?
S1 Mo1 Mo1 143.040(9) 5_556 7_656 ?
S1 Mo1 Mo1 45.543(7) 12 7_656 ?
S1 Mo1 Mo1 45.322(8) 6_656 7_656 ?
Mo1 Mo1 Mo1 90.936(4) 6_656 7_656 ?
S2 Mo1 Mo1 96.088(4) . 7_656 ?
Mo1 Mo1 Mo1 151.670(5) 3_665 7_656 ?
Mo1 Mo1 Mo1 96.645(6) 2_655 7_656 ?
Mo1 Mo1 Mo1 144.131(7) 5_556 7_656 ?
S1 Mo1 Mo1 87.453(9) . 4_666 ?
S1 Mo1 Mo1 88.411(8) 5_556 4_666 ?
S1 Mo1 Mo1 170.599(9) 12 4_666 ?
S1 Mo1 Mo1 82.781(8) 6_656 4_666 ?
Mo1 Mo1 Mo1 45.190(2) 6_656 4_666 ?
S2 Mo1 Mo1 88.725(4) . 4_666 ?
Mo1 Mo1 Mo1 46.245(3) 3_665 4_666 ?
Mo1 Mo1 Mo1 43.507(3) 2_655 4_666 ?
Mo1 Mo1 Mo1 45.187(2) 5_556 4_666 ?
Mo1 Mo1 Mo1 127.727(3) 7_656 4_666 ?
S1 Mo1 Mo1 108.945(9) . 12 ?
S1 Mo1 Mo1 112.467(8) 5_556 12 ?
S1 Mo1 Mo1 25.744(8) 12 12 ?
S1 Mo1 Mo1 76.607(8) 6_656 12 ?
Mo1 Mo1 Mo1 127.237(3) 6_656 12 ?
S2 Mo1 Mo1 77.092(2) . 12 ?
Mo1 Mo1 Mo1 133.426(2) 3_665 12 ?
Mo1 Mo1 Mo1 111.607(2) 2_655 12 ?
Mo1 Mo1 Mo1 159.783(1) 5_556 12 ?
Mo1 Mo1 Mo1 36.301(4) 7_656 12 ?
Mo1 Mo1 Mo1 154.757(2) 4_666 12 ?
S1 Mo1 Mo1 26.656(8) . 12_556 ?
S1 Mo1 Mo1 107.121(8) 5_556 12_556 ?
S1 Mo1 Mo1 77.281(9) 12 12_556 ?
S1 Mo1 Mo1 71.505(8) 6_656 12_556 ?
Mo1 Mo1 Mo1 52.763(3) 6_656 12_556 ?
S2 Mo1 Mo1 161.039(3) . 12_556 ?
Mo1 Mo1 Mo1 133.426(2) 3_665 12_556 ?
Mo1 Mo1 Mo1 111.607(2) 2_655 12_556 ?
Mo1 Mo1 Mo1 77.582(4) 5_556 12_556 ?
Mo1 Mo1 Mo1 67.479(5) 7_656 12_556 ?
Mo1 Mo1 Mo1 94.078(3) 4_666 12_556 ?
Mo1 Mo1 Mo1 93.056(4) 12 12_556 ?
S1 Mo1 Mo1 155.275(8) . 6_655 ?
S1 Mo1 Mo1 109.744(8) 5_556 6_655 ?
S1 Mo1 Mo1 70.518(8) 12 6_655 ?
S1 Mo1 Mo1 76.127(8) 6_656 6_655 ?
Mo1 Mo1 Mo1 127.649(6) 6_656 6_655 ?
S2 Mo1 Mo1 31.666(2) . 6_655 ?
Mo1 Mo1 Mo1 90.762(1) 3_665 6_655 ?
Mo1 Mo1 Mo1 74.167(3) 2_655 6_655 ?
Mo1 Mo1 Mo1 148.226(4) 5_556 6_655 ?
Mo1 Mo1 Mo1 65.899(3) 7_656 6_655 ?
Mo1 Mo1 Mo1 114.279(4) 4_666 6_655 ?
Mo1 Mo1 Mo1 46.622(2) 12 6_655 ?
Mo1 Mo1 Mo1 133.378(2) 12_556 6_655 ?
S1 Mo1 Mo1 147.962(8) . 5 ?
S1 Mo1 Mo1 74.996(8) 5_556 5 ?
S1 Mo1 Mo1 76.093(8) 12 5 ?
S1 Mo1 Mo1 110.431(8) 6_656 5 ?
Mo1 Mo1 Mo1 151.279(3) 6_656 5 ?
S2 Mo1 Mo1 30.038(2) . 5 ?
Mo1 Mo1 Mo1 71.060(3) 3_665 5 ?
Mo1 Mo1 Mo1 89.136(1) 2_655 5 ?
Mo1 Mo1 Mo1 121.133(6) 5_556 5 ?
Mo1 Mo1 Mo1 94.489(5) 7_656 5 ?
Mo1 Mo1 Mo1 112.599(4) 4_666 5 ?
Mo1 Mo1 Mo1 62.810(2) 12 5 ?
Mo1 Mo1 Mo1 153.323(3) 12_556 5 ?
Mo1 Mo1 Mo1 34.773(3) 6_655 5 ?
S1 Mo1 Cs2 68.065(8) . 4 ?
S1 Mo1 Cs2 49.891(7) 5_556 4 ?
S1 Mo1 Cs2 50.056(7) 12 4 ?
S1 Mo1 Cs2 137.040(8) 6_656 4 ?
Mo1 Mo1 Cs2 127.614(5) 6_656 4 ?
S2 Mo1 Cs2 109.968(3) . 4 ?
Mo1 Mo1 Cs2 107.002(4) 3_665 4 ?
Mo1 Mo1 Cs2 165.629(4) 2_655 4 ?
Mo1 Mo1 Cs2 88.771(2) 5_556 4 ?
Mo1 Mo1 Cs2 93.775(4) 7_656 4 ?
Mo1 Mo1 Cs2 133.043(2) 4_666 4 ?
Mo1 Mo1 Cs2 72.003(1) 12 4 ?
Mo1 Mo1 Cs2 81.556(2) 12_556 4 ?
Mo1 Mo1 Cs2 101.356(3) 6_655 4 ?
Mo1 Mo1 Cs2 80.185(1) 5 4 ?
Mo1 S1 Mo1 68.590(9) . 5_556 ?
Mo1 S1 Mo1 127.601(14) . 12_556 ?
Mo1 S1 Mo1 141.429(14) 5_556 12_556 ?
Mo1 S1 Mo1 64.017(9) . 6_656 ?
Mo1 S1 Mo1 65.826(9) 5_556 6_656 ?
Mo1 S1 Mo1 89.135(11) 12_556 6_656 ?
Mo1 S1 Cs2 124.014(12) . 1_556 ?
Mo1 S1 Cs2 98.216(10) 5_556 1_556 ?
Mo1 S1 Cs2 97.194(9) 12_556 1_556 ?
Mo1 S1 Cs2 159.454(13) 6_656 1_556 ?
Mo1 S1 Cs1 100.176(10) . . ?
Mo1 S1 Cs1 99.628(10) 5_556 . ?
Mo1 S1 Cs1 109.350(10) 12_556 . ?
Mo1 S1 Cs1 161.118(12) 6_656 . ?
Cs2 S1 Cs1 25.879(2) 1_556 . ?
Mo1 S1 Cs1 143.259(11) . 7_557 ?
Mo1 S1 Cs1 95.660(9) 5_556 7_557 ?
Mo1 S1 Cs1 85.752(8) 12_556 7_557 ?
Mo1 S1 Cs1 140.931(12) 6_656 7_557 ?
Cs2 S1 Cs1 22.281(2) 1_556 7_557 ?
Cs1 S1 Cs1 48.160(4) . 7_557 ?
Mo1 S2 Mo1 119.925(5) 6_655 2_655 ?
Mo1 S2 Mo1 116.667(5) 6_655 . ?
Mo1 S2 Mo1 61.755(4) 2_655 . ?
Mo1 S2 Mo1 61.755(4) 6_655 4_665 ?
Mo1 S2 Mo1 116.667(5) 2_655 4_665 ?
Mo1 S2 Mo1 177.203(4) . 4_665 ?
Mo1 S2 Mo1 177.203(4) 6_655 3_665 ?
Mo1 S2 Mo1 61.755(4) 2_655 3_665 ?
Mo1 S2 Mo1 61.755(4) . 3_665 ?
Mo1 S2 Mo1 119.925(4) 4_665 3_665 ?
Mo1 S2 Mo1 61.755(4) 6_655 5 ?
Mo1 S2 Mo1 177.203(4) 2_655 5 ?
Mo1 S2 Mo1 119.925(5) . 5 ?
Mo1 S2 Mo1 61.755(4) 4_665 5 ?
Mo1 S2 Mo1 116.667(5) 3_665 5 ?
Cs2 Cs1 Cs2 180.0 4 1_556 ?
Cs2 Cs1 Cs1 180.0 4 7_557 ?
Cs2 Cs1 Cs1 0.0 1_556 7_557 ?
Cs2 Cs1 Cs1 0.0 4 7_556 ?
Cs2 Cs1 Cs1 180.0 1_556 7_556 ?
Cs1 Cs1 Cs1 180.0 7_557 7_556 ?
Cs2 Cs1 S1 105.141(5) 4 . ?
Cs2 Cs1 S1 74.859(5) 1_556 . ?
Cs1 Cs1 S1 74.859(5) 7_557 . ?
Cs1 Cs1 S1 105.141(5) 7_556 . ?
Cs2 Cs1 S1 74.859(5) 4 5_556 ?
Cs2 Cs1 S1 105.141(5) 1_556 5_556 ?
Cs1 Cs1 S1 105.141(5) 7_557 5_556 ?
Cs1 Cs1 S1 74.859(5) 7_556 5_556 ?
S1 Cs1 S1 52.089(10) . 5_556 ?
Cs2 Cs1 S1 74.859(5) 4 4_556 ?
Cs2 Cs1 S1 105.141(5) 1_556 4_556 ?
Cs1 Cs1 S1 105.141(5) 7_557 4_556 ?
Cs1 Cs1 S1 74.859(5) 7_556 4_556 ?
S1 Cs1 S1 81.972(10) . 4_556 ?
S1 Cs1 S1 113.432(4) 5_556 4_556 ?
Cs2 Cs1 S1 74.859(5) 4 6_556 ?
Cs2 Cs1 S1 105.141(5) 1_556 6_556 ?
Cs1 Cs1 S1 105.141(5) 7_557 6_556 ?
Cs1 Cs1 S1 74.859(5) 7_556 6_556 ?
S1 Cs1 S1 163.489(10) . 6_556 ?
S1 Cs1 S1 113.432(4) 5_556 6_556 ?
S1 Cs1 S1 113.432(4) 4_556 6_556 ?
Cs2 Cs1 S1 105.141(5) 4 3 ?
Cs2 Cs1 S1 74.859(5) 1_556 3 ?
Cs1 Cs1 S1 74.859(5) 7_557 3 ?
Cs1 Cs1 S1 105.141(5) 7_556 3 ?
S1 Cs1 S1 113.432(4) . 3 ?
S1 Cs1 S1 163.489(10) 5_556 3 ?
S1 Cs1 S1 52.089(10) 4_556 3 ?
S1 Cs1 S1 81.972(10) 6_556 3 ?
Cs2 Cs1 S1 105.141(5) 4 2 ?
Cs2 Cs1 S1 74.859(5) 1_556 2 ?
Cs1 Cs1 S1 74.859(5) 7_557 2 ?
Cs1 Cs1 S1 105.141(5) 7_556 2 ?
S1 Cs1 S1 113.432(4) . 2 ?
S1 Cs1 S1 81.972(10) 5_556 2 ?
S1 Cs1 S1 163.489(10) 4_556 2 ?
S1 Cs1 S1 52.089(10) 6_556 2 ?
S1 Cs1 S1 113.432(4) 3 2 ?
Cs2 Cs1 S1 123.019(5) 4 9_557 ?
Cs2 Cs1 S1 56.981(5) 1_556 9_557 ?
Cs1 Cs1 S1 56.981(5) 7_557 9_557 ?
Cs1 Cs1 S1 123.019(5) 7_556 9_557 ?
S1 Cs1 S1 56.837(3) . 9_557 ?
S1 Cs1 S1 50.858(5) 5_556 9_557 ?
S1 Cs1 S1 137.335(9) 4_556 9_557 ?
S1 Cs1 S1 108.838(9) 6_556 9_557 ?
S1 Cs1 S1 131.840(4) 3 9_557 ?
S1 Cs1 S1 56.837(3) 2 9_557 ?
Cs2 Cs1 S1 56.981(5) 4 11 ?
Cs2 Cs1 S1 123.019(5) 1_556 11 ?
Cs1 Cs1 S1 123.019(5) 7_557 11 ?
Cs1 Cs1 S1 56.981(5) 7_556 11 ?
S1 Cs1 S1 137.335(9) . 11 ?
S1 Cs1 S1 131.840(4) 5_556 11 ?
S1 Cs1 S1 56.837(3) 4_556 11 ?
S1 Cs1 S1 56.837(3) 6_556 11 ?
S1 Cs1 S1 50.858(5) 3 11 ?
S1 Cs1 S1 108.838(9) 2 11 ?
S1 Cs1 S1 165.670(9) 9_557 11 ?
Cs1 Cs2 Cs1 180.0 7_556 1_554 ?
Cs1 Cs2 Cs2 0.0 7_556 4 ?
Cs1 Cs2 Cs2 180.0 1_554 4 ?
Cs1 Cs2 Cs2 180.0 7_556 4_554 ?
Cs1 Cs2 Cs2 0.0 1_554 4_554 ?
Cs2 Cs2 Cs2 180.0 4 4_554 ?
Cs1 Cs2 S1 79.262(5) 7_556 9_556 ?
Cs1 Cs2 S1 100.738(5) 1_554 9_556 ?
Cs2 Cs2 S1 79.262(5) 4 9_556 ?
Cs2 Cs2 S1 100.738(5) 4_554 9_556 ?
Cs1 Cs2 S1 100.738(5) 7_556 3_554 ?
Cs1 Cs2 S1 79.262(5) 1_554 3_554 ?
Cs2 Cs2 S1 100.738(5) 4 3_554 ?
Cs2 Cs2 S1 79.262(5) 4_554 3_554 ?
S1 Cs2 S1 180.000(11) 9_556 3_554 ?
Cs1 Cs2 S1 100.738(5) 7_556 1_554 ?
Cs1 Cs2 S1 79.262(5) 1_554 1_554 ?
Cs2 Cs2 S1 100.738(5) 4 1_554 ?
Cs2 Cs2 S1 79.262(5) 4_554 1_554 ?
S1 Cs2 S1 63.389(3) 9_556 1_554 ?
S1 Cs2 S1 116.611(3) 3_554 1_554 ?
Cs1 Cs2 S1 79.262(5) 7_556 8_556 ?
Cs1 Cs2 S1 100.738(5) 1_554 8_556 ?
Cs2 Cs2 S1 79.262(5) 4 8_556 ?
Cs2 Cs2 S1 100.738(5) 4_554 8_556 ?
S1 Cs2 S1 116.611(3) 9_556 8_556 ?
S1 Cs2 S1 63.389(3) 3_554 8_556 ?
S1 Cs2 S1 63.389(3) 1_554 8_556 ?
Cs1 Cs2 S1 79.262(5) 7_556 7_556 ?
Cs1 Cs2 S1 100.738(5) 1_554 7_556 ?
Cs2 Cs2 S1 79.262(5) 4 7_556 ?
Cs2 Cs2 S1 100.738(5) 4_554 7_556 ?
S1 Cs2 S1 116.611(3) 9_556 7_556 ?
S1 Cs2 S1 63.389(3) 3_554 7_556 ?
S1 Cs2 S1 180.0 1_554 7_556 ?
S1 Cs2 S1 116.611(3) 8_556 7_556 ?
Cs1 Cs2 S1 100.738(5) 7_556 2_554 ?
Cs1 Cs2 S1 79.262(5) 1_554 2_554 ?
Cs2 Cs2 S1 100.738(5) 4 2_554 ?
Cs2 Cs2 S1 79.262(5) 4_554 2_554 ?
S1 Cs2 S1 63.389(3) 9_556 2_554 ?
S1 Cs2 S1 116.611(3) 3_554 2_554 ?
S1 Cs2 S1 116.611(3) 1_554 2_554 ?
S1 Cs2 S1 180.0 8_556 2_554 ?
S1 Cs2 S1 63.389(3) 7_556 2_554 ?
Cs1 Cs2 Mo1 96.413(1) 7_556 4 ?
Cs1 Cs2 Mo1 83.587(1) 1_554 4 ?
Cs2 Cs2 Mo1 96.413(1) 4 4 ?
Cs2 Cs2 Mo1 83.587(1) 4_554 4 ?
S1 Cs2 Mo1 148.107(5) 9_556 4 ?
S1 Cs2 Mo1 31.893(5) 3_554 4 ?
S1 Cs2 Mo1 86.880(5) 1_554 4 ?
S1 Cs2 Mo1 32.751(5) 8_556 4 ?
S1 Cs2 Mo1 93.120(5) 7_556 4 ?
S1 Cs2 Mo1 147.249(5) 2_554 4 ?
Cs1 Cs2 Mo1 83.587(1) 7_556 11 ?
Cs1 Cs2 Mo1 96.413(1) 1_554 11 ?
Cs2 Cs2 Mo1 83.587(1) 4 11 ?
Cs2 Cs2 Mo1 96.413(1) 4_554 11 ?
S1 Cs2 Mo1 147.249(5) 9_556 11 ?
S1 Cs2 Mo1 32.751(5) 3_554 11 ?
S1 Cs2 Mo1 148.107(5) 1_554 11 ?
S1 Cs2 Mo1 86.879(5) 8_556 11 ?
S1 Cs2 Mo1 31.893(5) 7_556 11 ?
S1 Cs2 Mo1 93.120(5) 2_554 11 ?
Mo1 Cs2 Mo1 61.2 4 11 ?

loop_
_geom_bond_atom_site_label_1
_geom_bond_atom_site_label_2
_geom_bond_distance
_geom_bond_site_symmetry_2
_geom_bond_publ_flag
Mo1 S1 2.4072(3) . ?
Mo1 S1 2.4341(3) 5_556 ?
Mo1 S1 2.4863(3) 12 ?
Mo1 S1 2.4958(3) 6_656 ?
Mo1 Mo1 2.5999(2) 6_656 ?
Mo1 S2 2.61029(12) . ?
Mo1 Mo1 2.67923(18) 3_665 ?
Mo1 Mo1 2.67923(18) 2_655 ?
Mo1 Mo1 2.7279(2) 5_556 ?
Mo1 Mo1 3.4962(2) 7_656 ?
Mo1 Mo1 3.7755(2) 4_666 ?
Mo1 Mo1 4.39086(16) 12 ?
Mo1 Mo1 4.39086(16) 12_556 ?
Mo1 Mo1 4.4433(2) 6_655 ?
Mo1 Mo1 4.5194(2) 5 ?
Mo1 Cs2 4.55974(13) 4 ?
S1 Mo1 2.4341(3) 5_556 ?
S1 Mo1 2.4863(3) 12_556 ?
S1 Mo1 2.4958(3) 6_656 ?
S1 Cs2 3.5236(3) 1_556 ?
S1 Cs1 3.5864(3) . ?
S1 Cs1 4.1287(3) 7_557 ?
S2 Mo1 2.61029(12) 6_655 ?
S2 Mo1 2.61029(12) 2_655 ?
S2 Mo1 2.61029(11) 4_665 ?
S2 Mo1 2.61029(12) 3_665 ?
S2 Mo1 2.61029(12) 5 ?
Cs1 Cs2 1.5932 4 ?
Cs1 Cs2 1.5933 1_556 ?
Cs1 Cs1 3.1865 7_557 ?
Cs1 Cs1 3.18650(10) 7_556 ?
Cs1 S1 3.5863(3) 5_556 ?
Cs1 S1 3.5864(3) 4_556 ?
Cs1 S1 3.5863(3) 6_556 ?
Cs1 S1 3.5864(3) 3 ?
Cs1 S1 3.5864(3) 2 ?
Cs1 S1 4.1287(3) 9_557 ?
Cs1 S1 4.1287(3) 11 ?
Cs2 Cs1 1.5933 7_556 ?
Cs2 Cs1 1.5933 1_554 ?
Cs2 Cs2 3.1865 4 ?
Cs2 Cs2 3.1865 4_554 ?
Cs2 S1 3.5236(3) 9_556 ?
Cs2 S1 3.5236(3) 3_554 ?
Cs2 S1 3.5236(3) 1_554 ?
Cs2 S1 3.5236(3) 8_556 ?
Cs2 S1 3.5236(3) 7_556 ?
Cs2 S1 3.5236(3) 2_554 ?
Cs2 Mo1 4.55974(13) 4 ?
Cs2 Mo1 4.55974(13) 11 ?
